data_7119963
loop_
_publ_author_name
'Rout, Subhrajit'
'Das, Arko'
'Singh, Vinod K.'

_publ_section_title
;
 An asymmetric vinylogous Mukaiyama-Michael reaction of \a,\b-unsaturated
 2-acyl imidazoles catalyzed by chiral Sc(iii)- or Er(iii)-pybox
 complexes.
;
_journal_issue 37
_journal_name_full 'Chemical communications (Cambridge, England)'
_journal_page_first 5143
_journal_page_last 5146
_journal_paper_doi 10.1039/c7cc01763d
_journal_volume 53
_journal_year 2017
_chemical_absolute_configuration unk
_chemical_formula_moiety 'C16 H16 N2 O3 S'
_chemical_formula_sum 'C16 H16 N2 O3 S'
_chemical_formula_weight 316.37
_space_group_crystal_system orthorhombic
_space_group_IT_number 19
_space_group_name_Hall 'P 2ac 2ab'
_space_group_name_H-M_alt 'P 21 21 21'
_symmetry_space_group_name_Hall 'P 2ac 2ab'
_symmetry_space_group_name_H-M 'P 21 21 21'
_atom_sites_solution_hydrogens geom
_atom_sites_solution_primary dual
_audit_creation_date 2017-01-10
_audit_creation_method
;
Olex2 1.2
(compiled 2016.11.30 svn.r3356 for OlexSys, GUI svn.r5269)
;
_audit_update_record
;
2017-01-10 deposited with the CCDC.
2017-04-12 downloaded from the CCDC.
;
_cell_angle_alpha 90
_cell_angle_beta 90
_cell_angle_gamma 90
_cell_formula_units_Z 4
_cell_length_a 7.683(5)
_cell_length_b 10.196(5)
_cell_length_c 19.340(5)
_cell_measurement_reflns_used 7538
_cell_measurement_temperature 100
_cell_measurement_theta_max 25.03
_cell_measurement_theta_min 2.26
_cell_volume 1515.0(13)
_computing_cell_refinement 'SAINT v8.34A (Bruker, 2013)'
_computing_data_reduction 'SAINT v8.34A (Bruker, 2013)'
_computing_molecular_graphics 'Olex2 (Dolomanov et al., 2009)'
_computing_publication_material 'Olex2 (Dolomanov et al., 2009)'
_computing_structure_refinement 'ShelXL (Sheldrick, 2015)'
_computing_structure_solution 'ShelXT (Sheldrick, 2015)'
_diffrn_ambient_temperature 100
_diffrn_measured_fraction_theta_full 0.999
_diffrn_measured_fraction_theta_max 0.999
_diffrn_measurement_device_type 'Bruker APEX-II CCD'
_diffrn_measurement_method '\f and \w scans'
_diffrn_radiation_type MoK\a
_diffrn_radiation_wavelength 0.71069
_diffrn_reflns_av_R_equivalents 0.0360
_diffrn_reflns_av_unetI/netI 0.0275
_diffrn_reflns_Laue_measured_fraction_full 0.999
_diffrn_reflns_Laue_measured_fraction_max 0.999
_diffrn_reflns_limit_h_max 9
_diffrn_reflns_limit_h_min -9
_diffrn_reflns_limit_k_max 12
_diffrn_reflns_limit_k_min -12
_diffrn_reflns_limit_l_max 22
_diffrn_reflns_limit_l_min -22
_diffrn_reflns_number 12101
_diffrn_reflns_point_group_measured_fraction_full 0.998
_diffrn_reflns_point_group_measured_fraction_max 0.998
_diffrn_reflns_theta_full 25.045
_diffrn_reflns_theta_max 25.045
_diffrn_reflns_theta_min 2.106
_diffrn_standards_number 0
_exptl_absorpt_coefficient_mu 0.228
_exptl_absorpt_correction_T_max 0.7452
_exptl_absorpt_correction_T_min 0.6563
_exptl_absorpt_correction_type psi-scan
_exptl_absorpt_process_details
;
SADABS-2014/4 (Bruker,2014/4) was used for absorption correction.
wR2(int) was 0.1448 before and 0.0487 after correction.
The Ratio of minimum to maximum transmission is 0.8807.
The \l/2 correction factor is 0.00150.
;
_exptl_crystal_colour colourless
_exptl_crystal_colour_primary colourless
_exptl_crystal_density_diffrn 1.387
_exptl_crystal_description plate
_exptl_crystal_F_000 664
_exptl_crystal_size_max 0.02
_exptl_crystal_size_mid 0.02
_exptl_crystal_size_min 0.02
_refine_diff_density_max 1.460
_refine_diff_density_min -0.657
_refine_diff_density_rms 0.105
_refine_ls_abs_structure_details
;
 Flack x determined using 994 quotients [(I+)-(I-)]/[(I+)+(I-)]
 (Parsons, Flack and Wagner, Acta Cryst. B69 (2013) 249-259).
;
_refine_ls_abs_structure_Flack 0.08(3)
_refine_ls_extinction_method none
_refine_ls_goodness_of_fit_ref 1.030
_refine_ls_hydrogen_treatment constr
_refine_ls_matrix_type full
_refine_ls_number_parameters 196
_refine_ls_number_reflns 2671
_refine_ls_number_restraints 1
_refine_ls_restrained_S_all 1.060
_refine_ls_R_factor_all 0.0671
_refine_ls_R_factor_gt 0.0635
_refine_ls_shift/su_max 0.000
_refine_ls_shift/su_mean 0.000
_refine_ls_structure_factor_coef Fsqd
_refine_ls_weighting_details 'w=1/[\s^2^(Fo^2^)+(0.1173P)^2^+3.3665P] where P=(Fo^2^+2Fc^2^)/3'
_refine_ls_weighting_scheme calc
_refine_ls_wR_factor_gt 0.1796
_refine_ls_wR_factor_ref 0.1839
_reflns_Friedel_coverage 0.711
_reflns_Friedel_fraction_full 0.997
_reflns_Friedel_fraction_max 0.997
_reflns_number_gt 2502
_reflns_number_total 2671
_reflns_threshold_expression 'I > 2\s(I)'
_cod_data_source_file c7cc01763d2.cif
_cod_data_source_block 5x
_cod_depositor_comments 'Adding full bibliography for 7119962--7119964.cif.'
_cod_database_code 7119963
_shelx_space_group_comment
;
The symmetry employed for this shelxl refinement is uniquely defined
by the following loop, which should always be used as a source of
symmetry information in preference to the above space-group names.
They are only intended as comments.
;
_olex2_refinement_description
;
1. Fixed Uiso
 At 1.2 times of:
  All C(H) groups, All C(H,H) groups
 At 1.5 times of:
  All C(H,H,H) groups
2. Restrained distances
 C9-C10
 1.32 with sigma of 0.02
3.a Ternary CH refined with riding coordinates:
 C6(H6)
3.b Secondary CH2 refined with riding coordinates:
 C7(H7A,H7B)
3.c Aromatic/amide H refined with riding coordinates:
 C3(H3), C15(H15), C2(H2), C16(H16), C11(H11), C12(H12), C10(H10)
3.d Idealised Me refined as rotating group:
 C14(H14A,H14B,H14C), C1(H1A,H1B,H1C)
;
_shelx_shelxl_version_number 2016/6
_olex2_submission_special_instructions 'No special instructions were received'

loop_
_space_group_symop_operation_xyz
'x, y, z'
'-x+1/2, -y, z+1/2'
'x+1/2, -y+1/2, -z'
'-x, y+1/2, -z+1/2'

loop_
_atom_site_label
_atom_site_type_symbol
_atom_site_fract_x
_atom_site_fract_y
_atom_site_fract_z
_atom_site_U_iso_or_equiv
_atom_site_adp_type
_atom_site_occupancy
_atom_site_site_symmetry_order
_atom_site_calc_flag
_atom_site_refinement_flags_posn
S1 S 0.8232(2) 0.67703(17) 0.37718(9) 0.0356(5) Uani 1 1 d .
O1 O 0.5030(5) 0.7111(4) 0.25429(19) 0.0155(8) Uani 1 1 d .
O3 O 0.6365(5) 1.0179(4) 0.4521(2) 0.0221(10) Uani 1 1 d .
N1 N 0.9369(6) 1.1698(4) 0.4126(2) 0.0156(9) Uani 1 1 d .
N2 N 0.9426(6) 1.0562(4) 0.3150(2) 0.0170(10) Uani 1 1 d .
C6 C 0.5054(7) 0.8096(5) 0.3695(3) 0.0153(11) Uani 1 1 d .
H6 H 0.423451 0.847670 0.404325 0.018 Uiso 1 1 calc R
O2 O 0.5153(6) 0.7669(5) 0.1422(2) 0.0291(11) Uani 1 1 d .
C9 C 0.6225(7) 0.7160(5) 0.4082(3) 0.0157(11) Uani 1 1 d D
C8 C 0.6971(7) 1.0077(5) 0.3942(3) 0.0157(11) Uani 1 1 d .
C14 C 0.8846(8) 1.2209(6) 0.4807(3) 0.0209(13) Uani 1 1 d .
H14A H 0.893819 1.151000 0.515298 0.031 Uiso 1 1 calc GR
H14B H 0.764102 1.252084 0.478533 0.031 Uiso 1 1 calc GR
H14C H 0.961256 1.293748 0.493713 0.031 Uiso 1 1 calc GR
C3 C 0.2888(7) 0.8525(5) 0.2174(3) 0.0211(12) Uani 1 1 d .
H3 H 0.221005 0.906073 0.187528 0.025 Uiso 1 1 calc R
C4 C 0.4443(7) 0.7772(5) 0.1975(3) 0.0181(12) Uani 1 1 d .
C15 C 1.0800(7) 1.2093(5) 0.3771(3) 0.0165(11) Uani 1 1 d .
H15 H 1.162458 1.273643 0.390851 0.020 Uiso 1 1 calc R
C5 C 0.3922(7) 0.7422(5) 0.3139(3) 0.0135(11) Uani 1 1 d .
C2 C 0.2597(7) 0.8332(5) 0.2833(3) 0.0208(13) Uani 1 1 d .
H2 H 0.166689 0.871729 0.308420 0.025 Uiso 1 1 calc R
C7 C 0.6093(7) 0.9254(5) 0.3389(3) 0.0161(11) Uani 1 1 d .
H7A H 0.698948 0.890838 0.306965 0.019 Uiso 1 1 calc R
H7B H 0.529575 0.981726 0.311786 0.019 Uiso 1 1 calc R
C16 C 1.0810(7) 1.1372(6) 0.3174(3) 0.0200(12) Uani 1 1 d .
H16 H 1.167464 1.143370 0.282422 0.024 Uiso 1 1 calc R
C11 C 0.7290(9) 0.5629(6) 0.4878(3) 0.0312(15) Uani 1 1 d .
H11 H 0.736936 0.504419 0.525894 0.037 Uiso 1 1 calc R
C13 C 0.8572(7) 1.0771(5) 0.3731(3) 0.0152(11) Uani 1 1 d .
C1 C 0.3078(8) 0.6145(5) 0.3392(3) 0.0188(12) Uani 1 1 d .
H1A H 0.235472 0.577627 0.302220 0.028 Uiso 1 1 calc GR
H1B H 0.235263 0.632749 0.379697 0.028 Uiso 1 1 calc GR
H1C H 0.398859 0.551450 0.351654 0.028 Uiso 1 1 calc GR
C12 C 0.8583(9) 0.5716(6) 0.4420(3) 0.0272(14) Uani 1 1 d .
H12 H 0.962256 0.521684 0.445865 0.033 Uiso 1 1 calc R
C10 C 0.5710(6) 0.6470(4) 0.4780(2) 0.0040(9) Uiso 1 1 d D
H10 H 0.469687 0.656036 0.505778 0.005 Uiso 1 1 calc R

loop_
_atom_site_aniso_label
_atom_site_aniso_U_11
_atom_site_aniso_U_22
_atom_site_aniso_U_33
_atom_site_aniso_U_23
_atom_site_aniso_U_13
_atom_site_aniso_U_12
S1 0.0375(9) 0.0332(9) 0.0360(9) -0.0002(7) -0.0093(8) 0.0049(7)
O1 0.0151(17) 0.0163(19) 0.0150(17) -0.0024(15) 0.0023(14) -0.0005(15)
O3 0.026(2) 0.021(2) 0.019(2) -0.0069(17) 0.0098(17) -0.0071(17)
N1 0.017(2) 0.013(2) 0.016(2) -0.0002(18) -0.0020(18) -0.0016(19)
N2 0.017(2) 0.014(2) 0.021(2) -0.0010(18) -0.0003(19) -0.0004(19)
C6 0.017(2) 0.009(2) 0.020(3) -0.001(2) 0.005(2) -0.002(2)
O2 0.030(2) 0.039(3) 0.018(2) 0.0003(18) 0.0015(17) -0.006(2)
C9 0.022(3) 0.015(3) 0.009(2) 0.000(2) 0.000(2) -0.007(2)
C8 0.019(3) 0.011(2) 0.018(3) 0.001(2) -0.001(2) 0.002(2)
C14 0.023(3) 0.021(3) 0.019(3) -0.008(2) 0.005(2) -0.005(2)
C3 0.021(3) 0.015(3) 0.028(3) 0.005(2) -0.006(2) -0.002(2)
C4 0.016(3) 0.017(3) 0.021(3) -0.002(2) -0.007(2) -0.006(2)
C15 0.013(2) 0.018(3) 0.019(3) 0.003(2) -0.001(2) -0.001(2)
C5 0.012(2) 0.012(2) 0.016(3) -0.002(2) 0.003(2) 0.001(2)
C2 0.014(3) 0.010(3) 0.038(4) -0.003(3) 0.002(2) 0.000(2)
C7 0.019(3) 0.013(3) 0.016(3) 0.001(2) 0.002(2) -0.002(2)
C16 0.020(3) 0.024(3) 0.016(3) 0.003(2) 0.005(2) 0.003(2)
C11 0.047(4) 0.025(3) 0.022(3) -0.001(3) -0.013(3) -0.009(3)
C13 0.016(2) 0.013(2) 0.017(2) -0.001(2) -0.001(2) 0.003(2)
C1 0.021(3) 0.015(3) 0.020(3) 0.000(2) 0.002(2) -0.007(2)
C12 0.027(3) 0.024(3) 0.031(3) 0.000(3) -0.012(3) -0.001(3)

loop_
_atom_type_symbol
_atom_type_description
_atom_type_scat_dispersion_real
_atom_type_scat_dispersion_imag
_atom_type_scat_source
C C 0.0033 0.0016 'International Tables Vol C Tables 4.2.6.8 and 6.1.1.4'
H H 0.0000 0.0000 'International Tables Vol C Tables 4.2.6.8 and 6.1.1.4'
N N 0.0061 0.0033 'International Tables Vol C Tables 4.2.6.8 and 6.1.1.4'
O O 0.0106 0.0060 'International Tables Vol C Tables 4.2.6.8 and 6.1.1.4'
S S 0.1246 0.1234 'International Tables Vol C Tables 4.2.6.8 and 6.1.1.4'

loop_
_geom_angle_atom_site_label_1
_geom_angle_atom_site_label_2
_geom_angle_atom_site_label_3
_geom_angle
C12 S1 C9 91.8(3)
C4 O1 C5 109.5(4)
C15 N1 C14 124.6(5)
C15 N1 C13 106.7(4)
C13 N1 C14 128.7(5)
C13 N2 C16 105.3(5)
C9 C6 C5 113.5(4)
C9 C6 C7 111.4(4)
C7 C6 C5 111.4(4)
C6 C9 S1 120.8(4)
C6 C9 C10 123.9(4)
C10 C9 S1 115.3(4)
O3 C8 C7 121.7(5)
O3 C8 C13 122.2(5)
C13 C8 C7 116.1(4)
C2 C3 C4 108.3(5)
O1 C4 C3 108.4(5)
O2 C4 O1 121.4(5)
O2 C4 C3 130.2(5)
N1 C15 C16 105.8(5)
O1 C5 C6 108.5(4)
O1 C5 C2 102.5(4)
O1 C5 C1 108.1(4)
C2 C5 C6 112.5(4)
C2 C5 C1 111.3(4)
C1 C5 C6 113.2(4)
C3 C2 C5 111.3(5)
C8 C7 C6 112.5(4)
N2 C16 C15 110.7(5)
C12 C11 C10 118.8(6)
N1 C13 C8 123.5(5)
N2 C13 N1 111.5(5)
N2 C13 C8 125.0(5)
C11 C12 S1 114.8(5)
C11 C10 C9 99.2(4)

loop_
_geom_bond_atom_site_label_1
_geom_bond_atom_site_label_2
_geom_bond_distance
S1 C9 1.701(6)
S1 C12 1.673(6)
O1 C4 1.366(7)
O1 C5 1.468(6)
O3 C8 1.216(7)
N1 C14 1.473(7)
N1 C15 1.357(7)
N1 C13 1.362(7)
N2 C16 1.347(8)
N2 C13 1.319(7)
C6 C9 1.511(7)
C6 C5 1.544(7)
C6 C7 1.543(7)
O2 C4 1.204(7)
C9 C10 1.573(6)
C8 C7 1.518(7)
C8 C13 1.477(8)
C3 C4 1.472(8)
C3 C2 1.308(9)
C15 C16 1.369(8)
C5 C2 1.499(8)
C5 C1 1.535(7)
C11 C12 1.334(10)
C11 C10 1.498(8)
